data_2216380
loop_
_publ_author_name
'Rong-Xun Li'
'Shao-Xiang Li'
'Qi-Ye Wu'
'Guang-Ye Liu'
'Fa-Qian Liu'

_publ_section_title
<i>catena</i>-Poly[[bis(1-vinylimidazole-\k<i>N</i>^3^)zinc(II)]-\m-phthalato-\k^2^<i>O</i>^1^:<i>O</i>^2^]
_journal_coeditor_code CV2329
_journal_issue 12
_journal_name_full 'Acta Crystallographica Section E'
_journal_page_first m2874
_journal_page_last m2874
_journal_paper_doi 10.1107/S160053680705355X
_journal_volume 63
_journal_year 2007
_chemical_formula_iupac '[Zn (C8 H4 O4) (C5 H6 N2)2]'
_chemical_formula_moiety 'C18 H16 N4 O4 Zn'
_chemical_formula_sum 'C18 H16 N4 O4 Zn'
_chemical_formula_weight 417.72
_chemical_name_systematic catena-Poly[[bis(1-vinylimidazole-\kN^3^)zinc(II)]-\m-phthalato-\k^2^O^1^:O^2^]
_space_group_IT_number 14
_symmetry_cell_setting monoclinic
_symmetry_space_group_name_Hall '-P 2ybc'
_symmetry_space_group_name_H-M 'P 1 21/c 1'
_atom_sites_solution_hydrogens geom
_atom_sites_solution_primary direct
_atom_sites_solution_secondary difmap
_audit_creation_method SHELXL-97
_cell_angle_alpha 90.00
_cell_angle_beta 100.87(3)
_cell_angle_gamma 90.00
_cell_formula_units_Z 4
_cell_length_a 8.4110(17)
_cell_length_b 16.329(3)
_cell_length_c 14.083(3)
_cell_measurement_reflns_used 3025
_cell_measurement_temperature 293(2)
_cell_measurement_theta_max 25.14
_cell_measurement_theta_min 2.53
_cell_volume 1899.5(7)
_computing_cell_refinement 'SAINT (Bruker, 2001)'
_computing_data_collection 'SMART (Bruker, 2001)'
_computing_data_reduction 'SAINT (Bruker, 2001)'
_computing_molecular_graphics 'SHELXTL (Sheldrick, 2001)'
_computing_publication_material 'SHELXTL (Sheldrick, 2001) and local programs'
_computing_structure_refinement 'SHELXTL (Sheldrick, 2001)'
_computing_structure_solution 'SHELXTL (Sheldrick, 2001)'
_diffrn_ambient_temperature 293(2)
_diffrn_measured_fraction_theta_full 0.999
_diffrn_measured_fraction_theta_max 0.999
_diffrn_measurement_device_type 'Bruker SMART 1K CCD area-detector'
_diffrn_measurement_method 'thin-slice \w'
_diffrn_radiation_monochromator graphite
_diffrn_radiation_source 'fine-focus sealed tube'
_diffrn_radiation_type MoK\a
_diffrn_radiation_wavelength 0.71073
_diffrn_reflns_av_R_equivalents 0.0153
_diffrn_reflns_av_sigmaI/netI 0.0905
_diffrn_reflns_limit_h_max 10
_diffrn_reflns_limit_h_min -10
_diffrn_reflns_limit_k_max 20
_diffrn_reflns_limit_k_min 0
_diffrn_reflns_limit_l_max 17
_diffrn_reflns_limit_l_min 0
_diffrn_reflns_number 3729
_diffrn_reflns_theta_full 25.98
_diffrn_reflns_theta_max 25.98
_diffrn_reflns_theta_min 1.93
_diffrn_standards_interval_count 100
_diffrn_standards_number 3
_exptl_absorpt_coefficient_mu 1.324
_exptl_absorpt_correction_T_max 0.8790
_exptl_absorpt_correction_T_min 0.6196
_exptl_absorpt_correction_type multi-scan
_exptl_absorpt_process_details '(SADABS; Sheldrick, 2004)'
_exptl_crystal_colour colourless
_exptl_crystal_density_diffrn 1.461
_exptl_crystal_density_method 'not measured'
_exptl_crystal_description block
_exptl_crystal_F_000 856
_exptl_crystal_size_max 0.40
_exptl_crystal_size_mid 0.10
_exptl_crystal_size_min 0.10
_refine_diff_density_max 1.025
_refine_diff_density_min -1.087
_refine_ls_extinction_method none
_refine_ls_goodness_of_fit_ref 1.077
_refine_ls_hydrogen_treatment constr
_refine_ls_matrix_type full
_refine_ls_number_parameters 190
_refine_ls_number_reflns 3678
_refine_ls_number_restraints 133
_refine_ls_restrained_S_all 1.099
_refine_ls_R_factor_all 0.0752
_refine_ls_R_factor_gt 0.0451
_refine_ls_shift/su_max 0.000
_refine_ls_shift/su_mean 0.000
_refine_ls_structure_factor_coef Fsqd
_refine_ls_weighting_details 'calc w=1/[\s^2^(Fo^2^)+(0.1041P)^2^] where P=(Fo^2^+2Fc^2^)/3'
_refine_ls_weighting_scheme calc
_refine_ls_wR_factor_gt 0.0793
_refine_ls_wR_factor_ref 0.1391
_reflns_number_gt 2090
_reflns_number_total 3678
_reflns_threshold_expression I>2\s(I)
_cod_data_source_file cv2329.cif
_cod_data_source_block I
_cod_depositor_comments
;
The following automatic conversions were performed:
'_symmetry_cell_setting' value 'Monoclinic' changed to 'monoclinic'
according to '/home/saulius/struct/CIF-dictionaries/cif_core.dic'
dictionary named 'cif_core.dic' version 2.4.1 from 2010-06-29.

Automatic conversion script
Id: cif_fix_enum 1527 2010-12-29 10:47:43Z saulius 

The following automatic conversions were performed:

'_symmetry_cell_setting' value 'Monoclinic' changed to 'monoclinic'
according to /home/saulius/struct/CIF-dictionaries/cif_core.dic
dictionary named 'cif_core.dic' version 2.4.1 from 2010-06-29.

Automatic conversion script
Id: cif_fix_values 1715 2011-07-08 13:25:40Z adriana 
;
_cod_original_sg_symbol_H-M 'P 21/c'
_cod_database_code 2216380
_cod_database_fobs_code 2216380

loop_
_symmetry_equiv_pos_as_xyz
'x, y, z'
'-x, y+1/2, -z+1/2'
'-x, -y, -z'
'x, -y-1/2, z-1/2'

loop_
_atom_site_type_symbol
_atom_site_label
_atom_site_fract_x
_atom_site_fract_y
_atom_site_fract_z
_atom_site_U_iso_or_equiv
_atom_site_adp_type
_atom_site_calc_flag
_atom_site_refinement_flags
_atom_site_occupancy
Zn Zn 0.11543(10) 0.21386(5) 0.54220(5) 0.0456(3) Uani d . 1
O O1 0.0879(6) 0.1714(3) 0.2024(3) 0.0524(12) Uani d . 1
O O2 0.2671(6) 0.2117(3) 0.1147(3) 0.0608(14) Uani d . 1
O O3 0.2286(6) 0.1414(3) 0.4655(3) 0.0570(14) Uani d . 1
O O4 0.2799(7) 0.2508(3) 0.3833(3) 0.0567(14) Uani d . 1
N N1 -0.0828(8) 0.2607(4) 0.4605(4) 0.0562(16) Uani d U 1
N N2 -0.2745(10) 0.2885(5) 0.3388(6) 0.087(2) Uani d U 1
N N3 0.0464(7) 0.1306(3) 0.6335(4) 0.0459(13) Uani d U 1
N N4 0.0425(8) 0.0561(4) 0.7615(5) 0.059 Uani d U 1
C C1 0.5666(14) 0.0239(7) 0.2496(8) 0.105 Uani d DU 1
H H1A 0.6262 -0.0093 0.2156 0.125 Uiso calc R 1
C C2 0.4515(10) 0.0729(5) 0.1993(6) 0.068(2) Uani d DU 1
H H2A 0.4353 0.0730 0.1322 0.082 Uiso calc R 1
C C3 0.3591(8) 0.1219(4) 0.2441(4) 0.0469(16) Uani d DU 1
C C4 0.3852(8) 0.1234(4) 0.3456(5) 0.0452(16) Uani d DU 1
C C5 0.5051(10) 0.0725(5) 0.3981(6) 0.064(2) Uani d DU 1
H H5A 0.5227 0.0727 0.4653 0.077 Uiso calc R 1
C C6 0.5999(12) 0.0208(6) 0.3497(7) 0.087(3) Uani d DU 1
H H6A 0.6798 -0.0132 0.3834 0.104 Uiso calc R 1
C C7 0.2259(8) 0.1715(4) 0.1859(4) 0.0422(16) Uani d D 1
C C8 0.2909(8) 0.1767(5) 0.3999(5) 0.0439(16) Uani d . 1
C C9 -0.1283(10) 0.2505(5) 0.3651(6) 0.067(2) Uani d U 1
H H9A -0.0713 0.2229 0.3245 0.080 Uiso calc R 1
C C10 -0.3184(13) 0.3235(7) 0.4126(7) 0.089 Uani d U 1
H H10A -0.4129 0.3530 0.4128 0.107 Uiso calc R 1
C C11 -0.1980(14) 0.3083(7) 0.4892(8) 0.099 Uani d U 1
H H11A -0.1946 0.3275 0.5517 0.119 Uiso calc R 1
C C12 -0.3286(13) 0.2862(6) 0.2280(8) 0.101 Uani d D 1
H H12A -0.2862 0.2467 0.1922 0.121 Uiso calc R 1
C C13 -0.4307(12) 0.3378(7) 0.1850(8) 0.101 Uani d D 1
H H13A -0.4734 0.3774 0.2205 0.121 Uiso calc R 1
H H13B -0.4625 0.3359 0.1181 0.121 Uiso calc R 1
C C14 0.0926(8) 0.1266(4) 0.7271(5) 0.0464(16) Uani d U 1
H H14A 0.1520 0.1669 0.7649 0.056 Uiso calc R 1
C C15 -0.0419(11) 0.0139(6) 0.6833(6) 0.080 Uani d U 1
H H15A -0.0898 -0.0373 0.6848 0.097 Uiso calc R 1
C C16 -0.0421(10) 0.0598(5) 0.6052(6) 0.064 Uani d U 1
H H16A -0.0927 0.0468 0.5425 0.077 Uiso calc R 1
C C17 0.0665(12) 0.0246(7) 0.8540(7) 0.087 Uani d . 1
H H17A 0.0191 -0.0257 0.8626 0.105 Uiso calc R 1
C C18 0.1471(12) 0.0584(6) 0.9271(7) 0.090(3) Uani d . 1
H H18A 0.1964 0.1087 0.9214 0.108 Uiso calc R 1
H H18B 0.1579 0.0333 0.9873 0.108 Uiso calc R 1

loop_
_atom_site_aniso_label
_atom_site_aniso_U_11
_atom_site_aniso_U_22
_atom_site_aniso_U_33
_atom_site_aniso_U_12
_atom_site_aniso_U_13
_atom_site_aniso_U_23
Zn 0.0559(5) 0.0507(5) 0.0273(4) 0.0043(4) 0.0006(3) -0.0008(4)
O1 0.057(3) 0.051(3) 0.048(3) 0.003(3) 0.007(2) 0.011(2)
O2 0.068(3) 0.073(4) 0.041(3) 0.007(3) 0.008(2) 0.016(3)
O3 0.086(4) 0.054(3) 0.035(3) 0.009(3) 0.020(3) 0.005(2)
O4 0.085(4) 0.044(3) 0.040(3) 0.016(3) 0.010(3) -0.003(2)
N1 0.061(4) 0.063(4) 0.041(3) -0.003(3) 0.001(3) 0.004(3)
N2 0.079(5) 0.084(5) 0.080(4) 0.001(4) -0.031(4) 0.010(4)
N3 0.055(3) 0.047(3) 0.037(3) 0.006(3) 0.009(3) -0.002(2)
N4 0.059 0.059 0.059 0.000 0.011 0.000
C1 0.105 0.105 0.105 0.000 0.020 0.000
C2 0.092(6) 0.069(5) 0.048(4) 0.016(4) 0.022(4) 0.004(4)
C3 0.056(4) 0.052(4) 0.032(3) -0.002(3) 0.005(3) 0.001(3)
C4 0.056(4) 0.045(4) 0.034(3) 0.000(3) 0.006(3) 0.007(3)
C5 0.074(5) 0.062(5) 0.052(4) 0.018(4) 0.001(4) 0.014(3)
C6 0.077(6) 0.098(6) 0.084(5) 0.031(5) 0.013(4) 0.008(5)
C7 0.051(4) 0.040(4) 0.031(3) -0.001(3) -0.002(3) -0.001(3)
C8 0.043(4) 0.050(4) 0.031(3) 0.001(3) -0.010(3) -0.004(3)
C9 0.063(4) 0.074(5) 0.059(4) -0.014(4) -0.001(4) 0.009(4)
C10 0.089 0.089 0.089 0.000 0.017 0.000
C11 0.099 0.099 0.099 0.000 0.019 0.000
C12 0.101 0.101 0.101 0.000 0.019 0.000
C13 0.101 0.101 0.101 0.000 0.019 0.000
C14 0.061(4) 0.042(3) 0.037(3) 0.006(3) 0.012(3) 0.002(3)
C15 0.080 0.080 0.080 0.000 0.015 0.000
C16 0.064 0.064 0.064 0.000 0.012 0.000
C17 0.087 0.087 0.087 0.000 0.016 0.000
C18 0.103(8) 0.082(7) 0.082(7) 0.005(6) 0.009(6) 0.010(6)

loop_
_atom_type_symbol
_atom_type_description
_atom_type_scat_dispersion_real
_atom_type_scat_dispersion_imag
_atom_type_scat_source
C C 0.0033 0.0016 'International Tables Vol C Tables 4.2.6.8 and 6.1.1.4'
H H 0.0000 0.0000 'International Tables Vol C Tables 4.2.6.8 and 6.1.1.4'
N N 0.0061 0.0033 'International Tables Vol C Tables 4.2.6.8 and 6.1.1.4'
O O 0.0106 0.0060 'International Tables Vol C Tables 4.2.6.8 and 6.1.1.4'
Zn Zn 0.2839 1.4301 'International Tables Vol C Tables 4.2.6.8 and 6.1.1.4'

loop_
_geom_angle_atom_site_label_1
_geom_angle_atom_site_label_2
_geom_angle_atom_site_label_3
_geom_angle_site_symmetry_1
_geom_angle_site_symmetry_3
_geom_angle
O2 Zn O3 4_566 . 109.4(2)
O2 Zn N1 4_566 . 117.8(3)
O3 Zn N1 . . 110.7(2)
O2 Zn N3 4_566 . 109.3(2)
O3 Zn N3 . . 99.9(2)
N1 Zn N3 . . 108.4(2)
C7 O2 Zn . 4_565 119.0(4)
C8 O3 Zn . . 115.6(4)
C9 N1 C11 . . 106.5(8)
C9 N1 Zn . . 125.7(6)
C11 N1 Zn . . 127.8(6)
C10 N2 C9 . . 111.1(8)
C10 N2 C12 . . 138.3(9)
C9 N2 C12 . . 110.1(9)
C14 N3 C16 . . 106.9(6)
C14 N3 Zn . . 127.4(5)
C16 N3 Zn . . 125.2(5)
C14 N4 C15 . . 106.8(7)
C14 N4 C17 . . 131.2(8)
C15 N4 C17 . . 122.0(8)
C2 C1 C6 . . 122.9(11)
C2 C1 H1A . . 118.6
C6 C1 H1A . . 118.6
C3 C2 C1 . . 121.7(8)
C3 C2 H2A . . 119.2
C1 C2 H2A . . 119.2
C2 C3 C4 . . 119.4(6)
C2 C3 C7 . . 120.1(6)
C4 C3 C7 . . 120.4(6)
C3 C4 C5 . . 118.9(7)
C3 C4 C8 . . 122.5(6)
C5 C4 C8 . . 118.5(6)
C4 C5 C6 . . 120.8(7)
C4 C5 H5A . . 119.6
C6 C5 H5A . . 119.6
C1 C6 C5 . . 116.3(9)
C1 C6 H6A . . 121.8
C5 C6 H6A . . 121.8
O1 C7 O2 . . 123.2(6)
O1 C7 C3 . . 122.2(6)
O2 C7 C3 . . 114.6(6)
O4 C8 O3 . . 123.5(7)
O4 C8 C4 . . 120.5(6)
O3 C8 C4 . . 116.0(6)
N1 C9 N2 . . 106.8(8)
N1 C9 H9A . . 126.6
N2 C9 H9A . . 126.6
N2 C10 C11 . . 105.9(10)
N2 C10 H10A . . 127.0
C11 C10 H10A . . 127.0
C10 C11 N1 . . 109.5(10)
C10 C11 H11A . . 125.3
N1 C11 H11A . . 125.3
C13 C12 N2 . . 120.6(11)
C13 C12 H12A . . 119.7
N2 C12 H12A . . 119.7
C12 C13 H13A . . 120.0
C12 C13 H13B . . 120.0
H13A C13 H13B . . 120.0
N3 C14 N4 . . 110.6(6)
N3 C14 H14A . . 124.7
N4 C14 H14A . . 124.7
C16 C15 N4 . . 107.5(9)
C16 C15 H15A . . 126.3
N4 C15 H15A . . 126.3
C15 C16 N3 . . 108.3(8)
C15 C16 H16A . . 125.9
N3 C16 H16A . . 125.9
C18 C17 N4 . . 124.9(10)
C18 C17 H17A . . 117.5
N4 C17 H17A . . 117.5
C17 C18 H18A . . 120.0
C17 C18 H18B . . 120.0
H18A C18 H18B . . 120.0

loop_
_geom_bond_atom_site_label_1
_geom_bond_atom_site_label_2
_geom_bond_site_symmetry_2
_geom_bond_distance
Zn O2 4_566 1.912(5)
Zn O3 . 1.965(5)
Zn N1 . 1.991(6)
Zn N3 . 2.031(5)
O1 C7 . 1.226(8)
O2 C7 . 1.299(8)
O2 Zn 4_565 1.912(5)
O3 C8 . 1.282(8)
O4 C8 . 1.232(8)
N1 C9 . 1.335(9)
N1 C11 . 1.363(12)
N2 C10 . 1.299(12)
N2 C9 . 1.365(11)
N2 C12 . 1.541(12)
N3 C14 . 1.303(8)
N3 C16 . 1.392(9)
N4 C14 . 1.348(9)
N4 C15 . 1.377(10)
N4 C17 . 1.379(10)
C1 C2 . 1.350(13)
C1 C6 . 1.385(12)
C1 H1A . 0.9300
C2 C3 . 1.351(10)
C2 H2A . 0.9300
C3 C4 . 1.406(8)
C3 C7 . 1.495(7)
C4 C5 . 1.404(9)
C4 C8 . 1.483(9)
C5 C6 . 1.420(11)
C5 H5A . 0.9300
C6 H6A . 0.9300
C9 H9A . 0.9300
C10 C11 . 1.356(14)
C10 H10A . 0.9300
C11 H11A . 0.9300
C12 C13 . 1.272(8)
C12 H12A . 0.9300
C13 H13A . 0.9300
C13 H13B . 0.9300
C14 H14A . 0.9300
C15 C16 . 1.330(11)
C15 H15A . 0.9300
C16 H16A . 0.9300
C17 C18 . 1.250(12)
C17 H17A . 0.9300
C18 H18A . 0.9300
C18 H18B . 0.9300

loop_
_geom_hbond_atom_site_label_D
_geom_hbond_atom_site_label_H
_geom_hbond_atom_site_label_A
_geom_hbond_site_symmetry_A
_geom_hbond_distance_DH
_geom_hbond_distance_HA
_geom_hbond_distance_DA
_geom_hbond_angle_DHA
_geom_hbond_publ_flag
C9 H9A O1 ? 0.93 2.51 3.435(10) 170 y
C14 H14A O4 4_566 0.93 2.25 3.166(8) 167 y
C18 H18A O4 4_566 0.93 2.49 3.405(11) 169 y

loop_
_geom_torsion_atom_site_label_1
_geom_torsion_atom_site_label_2
_geom_torsion_atom_site_label_3
_geom_torsion_atom_site_label_4
_geom_torsion_site_symmetry_1
_geom_torsion
O2 Zn O3 C8 4_566 -64.4(5)
N1 Zn O3 C8 . 67.0(5)
N3 Zn O3 C8 . -179.0(5)
O2 Zn N1 C9 4_566 121.9(6)
O3 Zn N1 C9 . -5.0(7)
N3 Zn N1 C9 . -113.5(7)
O2 Zn N1 C11 4_566 -58.4(8)
O3 Zn N1 C11 . 174.7(7)
N3 Zn N1 C11 . 66.2(8)
O2 Zn N3 C14 4_566 0.9(6)
O3 Zn N3 C14 . 115.7(6)
N1 Zn N3 C14 . -128.6(6)
O2 Zn N3 C16 4_566 -169.2(5)
O3 Zn N3 C16 . -54.5(6)
N1 Zn N3 C16 . 61.3(6)
C6 C1 C2 C3 . -0.8(13)
C1 C2 C3 C4 . 1.3(10)
C1 C2 C3 C7 . -176.2(8)
C2 C3 C4 C5 . -1.1(10)
C7 C3 C4 C5 . 176.3(7)
C2 C3 C4 C8 . 178.8(7)
C7 C3 C4 C8 . -3.7(10)
C3 C4 C5 C6 . 0.5(12)
C8 C4 C5 C6 . -179.4(8)
C2 C1 C6 C5 . 0.2(15)
C4 C5 C6 C1 . -0.1(14)
Zn O2 C7 O1 4_565 8.7(9)
Zn O2 C7 C3 4_565 -173.8(4)
C2 C3 C7 O1 . 129.9(8)
C4 C3 C7 O1 . -47.6(10)
C2 C3 C7 O2 . -47.7(9)
C4 C3 C7 O2 . 134.8(7)
Zn O3 C8 O4 . -1.2(9)
Zn O3 C8 C4 . 176.4(4)
C3 C4 C8 O4 . -52.7(10)
C5 C4 C8 O4 . 127.3(7)
C3 C4 C8 O3 . 129.7(7)
C5 C4 C8 O3 . -50.4(9)
C11 N1 C9 N2 . -3.2(10)
Zn N1 C9 N2 . 176.6(5)
C10 N2 C9 N1 . 2.0(11)
C12 N2 C9 N1 . 175.0(7)
C9 N2 C10 C11 . 0.1(12)
C12 N2 C10 C11 . -169.9(11)
N2 C10 C11 N1 . -2.1(12)
C9 N1 C11 C10 . 3.4(11)
Zn N1 C11 C10 . -176.4(6)
C10 N2 C12 C13 . 12.3(19)
C9 N2 C12 C13 . -157.8(10)
C16 N3 C14 N4 . 1.4(8)
Zn N3 C14 N4 . -170.2(4)
C15 N4 C14 N3 . -0.5(9)
C17 N4 C14 N3 . 177.9(8)
C14 N4 C15 C16 . -0.8(10)
C17 N4 C15 C16 . -179.3(8)
N4 C15 C16 N3 . 1.6(10)
C14 N3 C16 C15 . -1.9(9)
Zn N3 C16 C15 . 169.9(6)
C14 N4 C17 C18 . -1.1(17)
C15 N4 C17 C18 . 177.0(11)
